data_1538360
loop_
_publ_author_name
'Newnham, R.E.'

_publ_section_title
;
 Cation ordering in Na.5 Bi4.5 Ti4 O15
;
_journal_name_full 'Materials Research Bulletin'
_journal_page_first 1041
_journal_page_last 1044
_journal_volume 2
_journal_year 1967
_chemical_formula_sum 'Bi4.5 Na0.5 O15 Ti4'
_chemical_name_systematic 'Na.5 Bi4.5 Ti4 O15'
_space_group_IT_number 139
_symmetry_space_group_name_Hall '-I 4 2'
_symmetry_space_group_name_H-M 'I 4/m m m'
_cell_angle_alpha 90
_cell_angle_beta 90
_cell_angle_gamma 90
_cell_formula_units_Z 2
_cell_length_a 3.84
_cell_length_b 3.84
_cell_length_c 40.75
_cell_volume 600.883
_citation_journal_id_ASTM MRBUAC
_cod_data_source_file Newnham_MRBUAC_1967_1648.cif
_cod_data_source_block Bi4.5Na0.5O15Ti4
_cod_original_cell_volume 600.8832
_cod_database_code 1538360

loop_
_symmetry_equiv_pos_as_xyz
x,y,z
-y,x,z
-x,-y,z
y,-x,z
x,-y,-z
y,x,-z
-x,y,-z
-y,-x,-z
-x,-y,-z
y,-x,-z
x,y,-z
-y,x,-z
-x,y,z
-y,-x,z
x,-y,z
y,x,z
x+1/2,y+1/2,z+1/2
-y+1/2,x+1/2,z+1/2
-x+1/2,-y+1/2,z+1/2
y+1/2,-x+1/2,z+1/2
x+1/2,-y+1/2,-z+1/2
y+1/2,x+1/2,-z+1/2
-x+1/2,y+1/2,-z+1/2
-y+1/2,-x+1/2,-z+1/2
-x+1/2,-y+1/2,-z+1/2
y+1/2,-x+1/2,-z+1/2
x+1/2,y+1/2,-z+1/2
-y+1/2,x+1/2,-z+1/2
-x+1/2,y+1/2,z+1/2
-y+1/2,-x+1/2,z+1/2
x+1/2,-y+1/2,z+1/2
y+1/2,x+1/2,z+1/2

loop_
_atom_site_label
_atom_site_type_symbol
_atom_site_fract_x
_atom_site_fract_y
_atom_site_fract_z
_atom_site_occupancy
_atom_site_U_iso_or_equiv
O3 O-2 0 0 0.419 1 0.0
O1 O-2 0 0 0.5 1 0.0
O6 O-2 0 0.5 0.25 1 0.0
Ti1 Ti+4 0 0 0.453 1 0.0
Na1 Na+1 0 0 0 0.5 0.0
Bi1 Bi+3 0 0 0 0.5 0.0
Bi3 Bi+3 0 0 0.2188 1 0.0
O4 O-2 0 0.5 0.14 1 0.0
O2 O-2 0 0.5 0.056 1 0.0
Ti2 Ti+4 0 0 0.349 1 0.0
Bi2 Bi+3 0 0 0.1046 1 0.0
O5 O-2 0 0 0.32 1 0.0
